data_7203121
loop_
_publ_author_name
'Imakubo, Tatsuro'
'Shirahata, Takashi'
'Herv\'e, Katel'
'Ouahab, Lahc\`ene'

_publ_section_title
;
 Supramolecular organic conductors based on diiodo-TTFs and spherical
 halide ion X--(X = Cl, Br)
;
_journal_issue 2
_journal_name_full 'Journal of Materials Chemistry'
_journal_page_first 162
_journal_paper_doi 10.1039/b512036e
_journal_volume 16
_journal_year 2006
_chemical_formula_sum 'C17 H10 Br Cl2 I4 S4 Se8'
_chemical_formula_weight 1632.58
_chemical_name_systematic
;
?
;
_space_group_IT_number 15
_symmetry_cell_setting monoclinic
_symmetry_space_group_name_Hall '-C 2yc'
_symmetry_space_group_name_H-M 'C 1 2/c 1'
_atom_sites_solution_hydrogens geom
_atom_sites_solution_primary direct
_atom_sites_solution_secondary difmap
_audit_creation_method SHELXL-97
_cell_angle_alpha 90.00
_cell_angle_beta 95.789(7)
_cell_angle_gamma 90.00
_cell_formula_units_Z 4
_cell_length_a 7.834(3)
_cell_length_b 14.257(5)
_cell_length_c 30.885(9)
_cell_measurement_reflns_used 1918
_cell_measurement_temperature 293(2)
_cell_measurement_theta_max 25.46
_cell_measurement_theta_min 2.65
_cell_volume 3432(2)
_computing_cell_refinement 'Bruker SMART'
_computing_data_collection 'Bruker SMART'
_computing_data_reduction 'Bruker SAINT'
_computing_molecular_graphics 'Bruker SHELXTL'
_computing_publication_material 'Bruker SHELXTL'
_computing_structure_refinement 'SHELXL-97 (Sheldrick, 1997)'
_computing_structure_solution 'SHELXS-97 (Sheldrick, 1990)'
_diffrn_ambient_temperature 293(2)
_diffrn_measured_fraction_theta_full 0.986
_diffrn_measured_fraction_theta_max 0.986
_diffrn_measurement_device_type 'CCD area detector'
_diffrn_measurement_method 'phi and omega scans'
_diffrn_radiation_monochromator graphite
_diffrn_radiation_source 'fine-focus sealed tube'
_diffrn_radiation_type MoK\a
_diffrn_radiation_wavelength 0.71073
_diffrn_reflns_av_R_equivalents 0.0950
_diffrn_reflns_av_sigmaI/netI 0.1210
_diffrn_reflns_limit_h_max 10
_diffrn_reflns_limit_h_min -10
_diffrn_reflns_limit_k_max 9
_diffrn_reflns_limit_k_min -19
_diffrn_reflns_limit_l_max 41
_diffrn_reflns_limit_l_min -38
_diffrn_reflns_number 12430
_diffrn_reflns_theta_full 28.54
_diffrn_reflns_theta_max 28.54
_diffrn_reflns_theta_min 1.33
_exptl_absorpt_coefficient_mu 13.694
_exptl_absorpt_correction_T_max 0.5476
_exptl_absorpt_correction_T_min 0.1250
_exptl_absorpt_correction_type integration
_exptl_crystal_colour black
_exptl_crystal_density_diffrn 3.160
_exptl_crystal_density_meas 0
_exptl_crystal_density_method 'not measured'
_exptl_crystal_description plate
_exptl_crystal_F_000 2916
_exptl_crystal_size_max 0.26
_exptl_crystal_size_mid 0.08
_exptl_crystal_size_min 0.05
_refine_diff_density_max 1.154
_refine_diff_density_min -1.405
_refine_diff_density_rms 0.272
_refine_ls_extinction_method none
_refine_ls_goodness_of_fit_ref 0.890
_refine_ls_hydrogen_treatment mixed
_refine_ls_matrix_type full
_refine_ls_number_parameters 165
_refine_ls_number_reflns 4304
_refine_ls_number_restraints 0
_refine_ls_restrained_S_all 0.890
_refine_ls_R_factor_all 0.1015
_refine_ls_R_factor_gt 0.0544
_refine_ls_shift/su_max 0.003
_refine_ls_shift/su_mean 0.000
_refine_ls_structure_factor_coef Fsqd
_refine_ls_weighting_details 'calc w=1/[\s^2^(Fo^2^)+(0.0365P)^2^+0.0000P] where P=(Fo^2^+2Fc^2^)/3'
_refine_ls_weighting_scheme calc
_refine_ls_wR_factor_gt 0.1004
_refine_ls_wR_factor_ref 0.1126
_reflns_number_gt 2518
_reflns_number_total 4304
_reflns_threshold_expression >2sigma(I)
_cod_data_source_file b512036e.txt
_cod_data_source_block dietse6_face
_cod_depositor_comments
;
The following automatic conversions were performed:
'_symmetry_cell_setting' value 'Monoclinic' changed to 'monoclinic'
according to '/home/saulius/struct/CIF-dictionaries/cif_core.dic'
dictionary named 'cif_core.dic' version 2.4.1 from 2010-06-29.

Automatic conversion script
Id: cif_fix_enum 1527 2010-12-29 10:47:43Z saulius 
;
_cod_original_cell_volume 3431.8(19)
_cod_original_sg_symbol_H-M C2/c
_cod_database_code 7203121

loop_
_symmetry_equiv_pos_as_xyz
'x, y, z'
'-x, y, -z+1/2'
'x+1/2, y+1/2, z'
'-x+1/2, y+1/2, -z+1/2'
'-x, -y, -z'
'x, -y, z-1/2'
'-x+1/2, -y+1/2, -z'
'x+1/2, -y+1/2, z-1/2'

loop_
_atom_site_label
_atom_site_type_symbol
_atom_site_fract_x
_atom_site_fract_y
_atom_site_fract_z
_atom_site_U_iso_or_equiv
_atom_site_adp_type
_atom_site_occupancy
_atom_site_symmetry_multiplicity
_atom_site_calc_flag
_atom_site_refinement_flags
_atom_site_disorder_assembly
_atom_site_disorder_group
I2 I 1.39799(8) 0.59723(6) 1.12464(2) 0.0426(2) Uani 1 1 d . . .
I1 I 1.01153(8) 0.47776(5) 1.16193(2) 0.03420(19) Uani 1 1 d . . .
Se4 Se 0.92517(12) 0.70447(8) 0.93728(3) 0.0347(3) Uani 1 1 d . B .
Se1 Se 0.82063(12) 0.54196(8) 1.06244(3) 0.0326(3) Uani 1 1 d . . .
Se3 Se 0.59143(12) 0.60698(8) 0.96775(3) 0.0355(3) Uani 1 1 d . B .
Se2 Se 1.15198(12) 0.64115(8) 1.03185(3) 0.0336(3) Uani 1 1 d . . .
S2 S 0.7344(4) 0.7642(2) 0.84973(8) 0.0431(8) Uani 1 1 d . B .
S1 S 0.3745(3) 0.6571(2) 0.88346(9) 0.0456(8) Uani 1 1 d . . .
C2 C 1.1599(12) 0.5858(7) 1.0881(3) 0.029(2) Uani 1 1 d . . .
C1 C 1.0220(12) 0.5456(7) 1.1015(3) 0.028(2) Uani 1 1 d . . .
C5 C 0.5755(12) 0.6665(7) 0.9124(3) 0.032(2) Uani 1 1 d . B .
C6 C 0.7168(11) 0.7050(7) 0.8993(3) 0.029(2) Uani 1 1 d . . .
C3 C 0.9158(11) 0.6131(7) 1.0188(3) 0.031(2) Uani 1 1 d . B .
C4 C 0.8279(10) 0.6379(7) 0.9820(3) 0.023(2) Uani 1 1 d . . .
Cl2 Cl 0.3310(6) 0.4354(4) 0.76333(15) 0.129(2) Uani 1 1 d . . .
Br1 Br 1.0000 0.63036(13) 0.7500 0.0547(5) Uani 1 2 d S . .
C9 C 0.5000 0.3709(13) 0.7500 0.064(6) Uani 1 2 d S . .
H9 H 0.4648 0.3307 0.7253 0.077 Uiso 1 1 d R . .
C8 C 0.558(2) 0.7131(16) 0.8164(4) 0.143(10) Uani 1 1 d . . .
H8A H 0.5203 0.7605 0.7950 0.172 Uiso 1 1 calc R A 1
H8B H 0.6068 0.6628 0.8004 0.172 Uiso 1 1 calc R A 1
C7 C 0.4209(18) 0.6794(18) 0.8299(4) 0.162(12) Uani 1 1 d . B 1
H7A H 0.4026 0.6200 0.8149 0.194 Uiso 1 1 calc R B 1
H7B H 0.3295 0.7204 0.8178 0.194 Uiso 1 1 calc R B 1

loop_
_atom_site_aniso_label
_atom_site_aniso_U_11
_atom_site_aniso_U_22
_atom_site_aniso_U_33
_atom_site_aniso_U_23
_atom_site_aniso_U_13
_atom_site_aniso_U_12
I2 0.0280(4) 0.0589(5) 0.0389(4) 0.0104(4) -0.0065(3) -0.0081(4)
I1 0.0341(4) 0.0434(4) 0.0246(3) 0.0055(3) 0.0008(3) -0.0058(3)
Se4 0.0272(5) 0.0496(8) 0.0265(5) 0.0090(5) -0.0007(4) -0.0092(5)
Se1 0.0258(5) 0.0454(7) 0.0262(5) 0.0081(5) 0.0008(4) -0.0082(5)
Se3 0.0272(5) 0.0476(7) 0.0309(5) 0.0083(5) -0.0014(4) -0.0100(5)
Se2 0.0255(5) 0.0477(7) 0.0273(5) 0.0067(5) 0.0013(4) -0.0090(5)
S2 0.0437(16) 0.053(2) 0.0296(14) 0.0136(14) -0.0085(12) -0.0136(15)
S1 0.0279(14) 0.061(2) 0.0446(16) 0.0041(16) -0.0112(12) -0.0046(14)
C2 0.030(5) 0.030(6) 0.025(5) 0.005(5) -0.003(4) -0.005(5)
C1 0.035(5) 0.025(6) 0.024(5) 0.004(4) 0.004(4) 0.005(5)
C5 0.032(5) 0.032(6) 0.030(5) -0.002(5) -0.002(4) 0.000(5)
C6 0.024(5) 0.030(6) 0.032(5) 0.006(5) -0.001(4) 0.004(4)
C3 0.024(5) 0.045(7) 0.025(5) 0.003(5) 0.005(4) 0.003(5)
C4 0.016(4) 0.027(6) 0.027(5) 0.003(4) 0.003(4) -0.012(4)
Cl2 0.101(4) 0.181(6) 0.103(4) 0.009(4) 0.005(3) 0.063(4)
Br1 0.0867(13) 0.0454(11) 0.0310(8) 0.000 0.0015(8) 0.000
C9 0.113(16) 0.046(12) 0.035(9) 0.000 0.013(10) 0.000
C8 0.105(13) 0.27(3) 0.043(8) 0.014(13) -0.032(9) -0.117(16)
C7 0.079(11) 0.38(4) 0.026(7) 0.026(13) -0.008(7) -0.119(17)

loop_
_atom_type_symbol
_atom_type_description
_atom_type_scat_dispersion_real
_atom_type_scat_dispersion_imag
_atom_type_scat_source
C C 0.0033 0.0016 'International Tables Vol C Tables 4.2.6.8 and 6.1.1.4'
H H 0.0000 0.0000 'International Tables Vol C Tables 4.2.6.8 and 6.1.1.4'
S S 0.1246 0.1234 'International Tables Vol C Tables 4.2.6.8 and 6.1.1.4'
Cl Cl 0.1484 0.1585 'International Tables Vol C Tables 4.2.6.8 and 6.1.1.4'
Se Se -0.0929 2.2259 'International Tables Vol C Tables 4.2.6.8 and 6.1.1.4'
Br Br -0.2901 2.4595 'International Tables Vol C Tables 4.2.6.8 and 6.1.1.4'
I I -0.4742 1.8119 'International Tables Vol C Tables 4.2.6.8 and 6.1.1.4'

loop_
_geom_angle_atom_site_label_1
_geom_angle_atom_site_label_2
_geom_angle_atom_site_label_3
_geom_angle
_geom_angle_site_symmetry_1
_geom_angle_site_symmetry_3
_geom_angle_publ_flag
C4 Se4 C6 93.9(4) . . ?
C1 Se1 C3 94.3(4) . . ?
C5 Se3 C4 94.5(4) . . ?
C3 Se2 C2 92.7(4) . . ?
C6 S2 C8 100.4(6) . . ?
C5 S1 C7 102.0(6) . . ?
C1 C2 Se2 120.7(7) . . ?
C1 C2 I2 125.3(7) . . ?
Se2 C2 I2 113.9(5) . . ?
C2 C1 Se1 118.0(7) . . ?
C2 C1 I1 125.4(7) . . ?
Se1 C1 I1 116.6(5) . . ?
C6 C5 S1 127.7(8) . . ?
C6 C5 Se3 118.4(7) . . ?
S1 C5 Se3 113.8(5) . . ?
C5 C6 S2 126.8(7) . . ?
C5 C6 Se4 119.7(7) . . ?
S2 C6 Se4 113.4(5) . . ?
C4 C3 Se2 122.7(7) . . ?
C4 C3 Se1 123.2(7) . . ?
Se2 C3 Se1 114.0(5) . . ?
C3 C4 Se4 123.3(7) . . ?
C3 C4 Se3 123.1(7) . . ?
Se4 C4 Se3 113.5(4) . . ?
Cl2 C9 Cl2 114.4(11) 2_656 . ?
Cl2 C9 H9 107.2 2_656 . ?
Cl2 C9 H9 110.1 . . ?
C7 C8 S2 125.9(12) . . ?
C7 C8 H8A 105.9 . . ?
S2 C8 H8A 105.9 . . ?
C7 C8 H8B 105.9 . . ?
S2 C8 H8B 105.9 . . ?
H8A C8 H8B 106.2 . . ?
C8 C7 S1 129.3(11) . . ?
C8 C7 H7A 105.0 . . ?
S1 C7 H7A 105.0 . . ?
C8 C7 H7B 105.0 . . ?
S1 C7 H7B 105.0 . . ?
H7A C7 H7B 105.8 . . ?

loop_
_geom_bond_atom_site_label_1
_geom_bond_atom_site_label_2
_geom_bond_distance
_geom_bond_site_symmetry_2
_geom_bond_publ_flag
I2 C2 2.087(9) . ?
I1 C1 2.113(9) . ?
Se4 C4 1.898(9) . ?
Se4 C6 1.911(9) . ?
Se1 C1 1.887(9) . ?
Se1 C3 1.898(10) . ?
Se3 C5 1.900(10) . ?
Se3 C4 1.912(8) . ?
Se2 C3 1.896(9) . ?
Se2 C2 1.904(9) . ?
S2 C6 1.767(10) . ?
S2 C8 1.792(13) . ?
S1 C5 1.736(10) . ?
S1 C7 1.758(12) . ?
C2 C1 1.324(13) . ?
C5 C6 1.334(13) . ?
C3 C4 1.317(12) . ?
Cl2 C9 1.696(11) . ?
C9 Cl2 1.696(11) 2_656 ?
C9 H9 0.9710 . ?
C8 C7 1.285(17) . ?
C8 H8A 0.9700 . ?
C8 H8B 0.9700 . ?
C7 H7A 0.9700 . ?
C7 H7B 0.9700 . ?
